data_7021214
loop_
_publ_author_name
'C\'esar, Vincent'
'Barthes, C\'ecile'
'Farr\'e, Yoann C'
'Cuisiat, St\'ephane V'
'Vacher, Bernard Y.'
'Brousses, R\'emy'
'Lugan, No\"el'
'Lavigne, Guy'

_publ_section_title
;
 Anionic and zwitterionic copper(i) complexes incorporating an anionic
 N-heterocyclic carbene decorated with a malonate backbone: synthesis,
 structure and catalytic applications.
;
_journal_issue 20
_journal_name_full 'Dalton transactions (Cambridge, England : 2003)'
_journal_page_first 7373
_journal_page_last 7385
_journal_paper_doi 10.1039/c3dt32919d
_journal_volume 42
_journal_year 2013
_chemical_compound_source 'synthesis as described'
_chemical_formula_moiety 'C46 H53 Cu N4 O2'
_chemical_formula_sum 'C46 H53 Cu N4 O2'
_chemical_formula_weight 757.46
_chemical_name_systematic
;
?
;
_space_group_crystal_system monoclinic
_space_group_IT_number 14
_space_group_name_H-M_alt 'P 1 21/n 1'
_symmetry_Int_Tables_number 14
_symmetry_space_group_name_Hall '-P 2yn'
_symmetry_space_group_name_H-M 'P 1 21/n 1'
_atom_sites_solution_hydrogens geom
_atom_sites_solution_primary direct
_atom_sites_solution_secondary difmap
_audit_creation_date 2012-08-28T15:35:14-00:00
_audit_creation_method 'WinGX routine CIF_UPDATE'
_cell_angle_alpha 90
_cell_angle_beta 93.791(2)
_cell_angle_gamma 90
_cell_formula_units_Z 4
_cell_length_a 13.0420(4)
_cell_length_b 18.7022(6)
_cell_length_c 16.1826(6)
_cell_measurement_reflns_used 9975
_cell_measurement_temperature 173(2)
_cell_measurement_theta_max 26.47
_cell_measurement_theta_min 2.34
_cell_measurement_wavelength 0.71073
_cell_volume 3938.5(2)
_computing_molecular_graphics 'Ortep-3 for Windows (Farrugia, 2008)'
_computing_publication_material 'WinGX publication routines (Farrugia, 2008)'
_computing_structure_refinement 'SHELXL-97 (Sheldrick, 2008)'
_diffrn_ambient_temperature 173(2)
_diffrn_measured_fraction_theta_full 1
_diffrn_measured_fraction_theta_max 1
_diffrn_measurement_device_type 'Bruker APEX II'
_diffrn_measurement_method 'phi and omega scans'
_diffrn_radiation_monochromator graphite
_diffrn_radiation_probe x-ray
_diffrn_radiation_type MoK\a
_diffrn_radiation_wavelength 0.71073
_diffrn_reflns_av_R_equivalents 0.0308
_diffrn_reflns_av_unetI/netI 0.0222
_diffrn_reflns_limit_h_max 15
_diffrn_reflns_limit_h_min -16
_diffrn_reflns_limit_k_max 23
_diffrn_reflns_limit_k_min -23
_diffrn_reflns_limit_l_max 20
_diffrn_reflns_limit_l_min -20
_diffrn_reflns_number 76100
_diffrn_reflns_theta_full 26.37
_diffrn_reflns_theta_max 26.37
_diffrn_reflns_theta_min 2.07
_diffrn_standards_decay_% 0
_diffrn_standards_interval_count 0
_diffrn_standards_number 0
_exptl_absorpt_coefficient_mu 0.598
_exptl_absorpt_correction_T_max 0.745
_exptl_absorpt_correction_T_min 0.690
_exptl_absorpt_correction_type multi-scan
_exptl_absorpt_process_details
;
'SADABS, Sheldrick, Bruker, 2000'
;
_exptl_crystal_colour colorless
_exptl_crystal_density_diffrn 1.277
_exptl_crystal_density_method 'not measured'
_exptl_crystal_description block
_exptl_crystal_F_000 1608
_exptl_crystal_size_max 0.2
_exptl_crystal_size_mid 0.2
_exptl_crystal_size_min 0.1
_refine_diff_density_max 0.304
_refine_diff_density_min -0.268
_refine_diff_density_rms 0.049
_refine_ls_extinction_method none
_refine_ls_goodness_of_fit_ref 1.04
_refine_ls_hydrogen_treatment riding
_refine_ls_matrix_type full
_refine_ls_number_parameters 489
_refine_ls_number_reflns 8052
_refine_ls_number_restraints 0
_refine_ls_restrained_S_all 1.04
_refine_ls_R_factor_all 0.0488
_refine_ls_R_factor_gt 0.0323
_refine_ls_shift/su_max 0.008
_refine_ls_shift/su_mean 0
_refine_ls_structure_factor_coef Fsqd
_refine_ls_weighting_details 'calc w=1/[\s^2^(Fo^2^)+(0.0391P)^2^+2.4375P] where P=(Fo^2^+2Fc^2^)/3'
_refine_ls_weighting_scheme calc
_refine_ls_wR_factor_gt 0.0807
_refine_ls_wR_factor_ref 0.0897
_reflns_number_gt 6337
_reflns_number_total 8052
_reflns_threshold_expression >2\s(I)
_cod_data_source_file c3dt32919d.txt
_cod_data_source_block 3bd
_cod_depositor_comments
;
The following automatic conversions were performed:

'_space_group_crystal_system' value 'Monoclinic' changed to
'monoclinic' according to
/home/saulius/struct/CIF-dictionaries/cif_core.dic dictionary named
'cif_core.dic' version 2.4.2 from 2011-04-26.

Automatic conversion script
Id: cif_fix_values 1891 2012-01-12 08:04:46Z andrius 
;
_cod_database_code 7021214

loop_
_symmetry_equiv_pos_as_xyz
'x, y, z'
'-x+1/2, y+1/2, -z+1/2'
'-x, -y, -z'
'x-1/2, -y-1/2, z-1/2'

loop_
_atom_site_label
_atom_site_type_symbol
_atom_site_fract_x
_atom_site_fract_y
_atom_site_fract_z
_atom_site_U_iso_or_equiv
_atom_site_adp_type
_atom_site_occupancy
_atom_site_symmetry_multiplicity
_atom_site_calc_flag
_atom_site_refinement_flags
C1 C -0.00582(11) 0.25563(9) 0.23698(10) 0.0154(3) Uani 1 1 d .
C2 C 0.06285(12) 0.37151(9) 0.19029(10) 0.0183(3) Uani 1 1 d .
C3 C -0.00611(12) 0.40735(9) 0.23867(11) 0.0201(4) Uani 1 1 d .
C4 C -0.07564(13) 0.37066(9) 0.28570(11) 0.0199(4) Uani 1 1 d .
C5 C -0.00542(15) 0.48777(10) 0.24020(13) 0.0317(4) Uani 1 1 d .
H5A H 0.057 0.505 0.219 0.048 Uiso 1 1 calc R
H5B H -0.0096 0.5041 0.2961 0.048 Uiso 1 1 calc R
H5C H -0.0632 0.5055 0.2065 0.048 Uiso 1 1 calc R
C6 C 0.09914(12) 0.25611(8) 0.12185(10) 0.0168(3) Uani 1 1 d .
C7 C 0.18358(12) 0.21146(9) 0.14193(11) 0.0204(4) Uani 1 1 d .
C8 C 0.21972(13) 0.17040(9) 0.07802(12) 0.0254(4) Uani 1 1 d .
H8 H 0.2736 0.1387 0.0898 0.03 Uiso 1 1 calc R
C9 C 0.17753(14) 0.17573(9) -0.00205(12) 0.0261(4) Uani 1 1 d .
H9 H 0.2033 0.148 -0.0437 0.031 Uiso 1 1 calc R
C10 C 0.09694(13) 0.22219(9) -0.02048(11) 0.0238(4) Uani 1 1 d .
H10 H 0.0697 0.226 -0.0749 0.029 Uiso 1 1 calc R
C11 C 0.05572(12) 0.26354(9) 0.04088(10) 0.0195(4) Uani 1 1 d .
C12 C 0.23961(14) 0.21132(10) 0.22744(11) 0.0267(4) Uani 1 1 d .
H12 H 0.1928 0.231 0.2666 0.032 Uiso 1 1 calc R
C13 C 0.33272(18) 0.26050(13) 0.22713(14) 0.0459(6) Uani 1 1 d .
H13A H 0.3819 0.2407 0.1919 0.069 Uiso 1 1 calc R
H13B H 0.3635 0.265 0.2825 0.069 Uiso 1 1 calc R
H13C H 0.3115 0.3068 0.2069 0.069 Uiso 1 1 calc R
C14 C 0.2715(2) 0.13718(12) 0.25738(17) 0.0539(7) Uani 1 1 d .
H14A H 0.3242 0.1192 0.2242 0.081 Uiso 1 1 calc R
H14B H 0.2132 0.1058 0.2526 0.081 Uiso 1 1 calc R
H14C H 0.2974 0.1397 0.3142 0.081 Uiso 1 1 calc R
C15 C -0.03244(13) 0.31484(10) 0.01893(11) 0.0241(4) Uani 1 1 d .
H15 H -0.0465 0.3408 0.0696 0.029 Uiso 1 1 calc R
C16 C -0.00384(16) 0.37017(12) -0.04487(14) 0.0407(5) Uani 1 1 d .
H16A H 0.0569 0.3953 -0.0245 0.061 Uiso 1 1 calc R
H16B H -0.0594 0.4035 -0.0544 0.061 Uiso 1 1 calc R
H16C H 0.009 0.3465 -0.0958 0.061 Uiso 1 1 calc R
C17 C -0.13030(15) 0.27528(12) -0.00975(15) 0.0412(5) Uani 1 1 d .
H17A H -0.1192 0.2491 -0.0594 0.062 Uiso 1 1 calc R
H17B H -0.1849 0.3091 -0.0206 0.062 Uiso 1 1 calc R
H17C H -0.1485 0.2427 0.0327 0.062 Uiso 1 1 calc R
C18 C -0.10970(12) 0.25437(8) 0.35286(10) 0.0179(3) Uani 1 1 d .
C19 C -0.06514(12) 0.26213(9) 0.43339(11) 0.0204(4) Uani 1 1 d .
C20 C -0.10482(14) 0.22070(9) 0.49534(11) 0.0242(4) Uani 1 1 d .
H20 H -0.0767 0.2249 0.5495 0.029 Uiso 1 1 calc R
C21 C -0.18484(14) 0.17358(9) 0.47818(12) 0.0270(4) Uani 1 1 d .
H21 H -0.2096 0.146 0.5204 0.032 Uiso 1 1 calc R
C22 C -0.22808(14) 0.16738(9) 0.39825(12) 0.0254(4) Uani 1 1 d .
H22 H -0.2816 0.1352 0.3872 0.03 Uiso 1 1 calc R
C23 C -0.19312(13) 0.20835(9) 0.33366(11) 0.0203(4) Uani 1 1 d .
C24 C 0.02207(13) 0.31439(10) 0.45489(11) 0.0253(4) Uani 1 1 d .
H24 H 0.0359 0.3402 0.4041 0.03 Uiso 1 1 calc R
C25 C -0.00890(17) 0.36961(12) 0.51805(14) 0.0428(5) Uani 1 1 d .
H25A H -0.0708 0.3933 0.4975 0.064 Uiso 1 1 calc R
H25B H 0.0451 0.4042 0.527 0.064 Uiso 1 1 calc R
H25C H -0.0205 0.3461 0.5693 0.064 Uiso 1 1 calc R
C26 C 0.12036(15) 0.27591(12) 0.48452(15) 0.0423(5) Uani 1 1 d .
H26A H 0.1095 0.2505 0.5347 0.063 Uiso 1 1 calc R
H26B H 0.1745 0.3102 0.4947 0.063 Uiso 1 1 calc R
H26C H 0.1391 0.2427 0.4428 0.063 Uiso 1 1 calc R
C27 C -0.24803(14) 0.20689(9) 0.24775(11) 0.0246(4) Uani 1 1 d .
H27 H -0.1964 0.2144 0.2073 0.03 Uiso 1 1 calc R
C28 C -0.32396(17) 0.26916(11) 0.23979(13) 0.0391(5) Uani 1 1 d .
H28A H -0.3771 0.2621 0.2773 0.059 Uiso 1 1 calc R
H28B H -0.354 0.2714 0.1841 0.059 Uiso 1 1 calc R
H28C H -0.2885 0.3131 0.253 0.059 Uiso 1 1 calc R
C29 C -0.30249(17) 0.13651(11) 0.22679(15) 0.0415(5) Uani 1 1 d .
H29A H -0.2556 0.0975 0.2377 0.062 Uiso 1 1 calc R
H29B H -0.326 0.1363 0.1693 0.062 Uiso 1 1 calc R
H29C H -0.3602 0.1313 0.2602 0.062 Uiso 1 1 calc R
C30 C -0.01603(13) 0.05104(9) 0.23615(11) 0.0213(4) Uani 1 1 d .
C31 C -0.06240(17) -0.06293(10) 0.20343(13) 0.0358(5) Uani 1 1 d .
H31 H -0.0922 -0.1016 0.1749 0.043 Uiso 1 1 calc R
C32 C -0.00656(16) -0.06525(10) 0.27553(13) 0.0356(5) Uani 1 1 d .
H32 H 0.0103 -0.1059 0.3067 0.043 Uiso 1 1 calc R
C33 C -0.11492(14) 0.03001(9) 0.10065(11) 0.0237(4) Uani 1 1 d .
C34 C -0.06017(14) 0.07134(9) 0.04784(12) 0.0268(4) Uani 1 1 d .
H34 H 0.0048 0.0886 0.0647 0.032 Uiso 1 1 calc R
C35 C -0.10386(15) 0.08642(10) -0.03027(12) 0.0297(4) Uani 1 1 d .
H35 H -0.0677 0.1146 -0.0657 0.036 Uiso 1 1 calc R
C36 C -0.20023(15) 0.06079(10) -0.05745(12) 0.0311(4) Uani 1 1 d .
C37 C -0.25385(15) 0.02077(10) -0.00229(13) 0.0314(4) Uani 1 1 d .
H37 H -0.3192 0.004 -0.0188 0.038 Uiso 1 1 calc R
C38 C -0.21253(14) 0.00521(9) 0.07657(12) 0.0296(4) Uani 1 1 d .
H38 H -0.2496 -0.0215 0.1129 0.035 Uiso 1 1 calc R
C39 C -0.24495(19) 0.07584(14) -0.14399(14) 0.0497(6) Uani 1 1 d .
H39A H -0.2494 0.1266 -0.1525 0.075 Uiso 1 1 calc R
H39B H -0.3124 0.0552 -0.1512 0.075 Uiso 1 1 calc R
H39C H -0.2016 0.0553 -0.1834 0.075 Uiso 1 1 calc R
C40 C 0.08148(14) 0.02320(9) 0.36977(11) 0.0240(4) Uani 1 1 d .
C41 C 0.04155(14) 0.06934(10) 0.42647(12) 0.0277(4) Uani 1 1 d .
H41 H -0.0222 0.0908 0.4152 0.033 Uiso 1 1 calc R
C42 C 0.09818(15) 0.08288(10) 0.50001(12) 0.0317(4) Uani 1 1 d .
H42 H 0.0719 0.114 0.5382 0.038 Uiso 1 1 calc R
C43 C 0.19337(15) 0.05119(10) 0.51840(12) 0.0314(4) Uani 1 1 d .
C44 C 0.23229(15) 0.00659(10) 0.45922(13) 0.0322(4) Uani 1 1 d .
H44 H 0.2968 -0.0139 0.4696 0.039 Uiso 1 1 calc R
C45 C 0.17702(14) -0.00778(10) 0.38541(12) 0.0293(4) Uani 1 1 d .
H45 H 0.2038 -0.038 0.3466 0.035 Uiso 1 1 calc R
C46 C 0.25244(18) 0.06403(13) 0.60039(15) 0.0482(6) Uani 1 1 d .
H46A H 0.2494 0.1139 0.6142 0.072 Uiso 1 1 calc R
H46B H 0.3228 0.0501 0.5965 0.072 Uiso 1 1 calc R
H46C H 0.2227 0.0363 0.6426 0.072 Uiso 1 1 calc R
N1 N 0.05097(10) 0.29454(7) 0.18679(8) 0.0165(3) Uani 1 1 d .
N2 N -0.06335(10) 0.29351(7) 0.28746(9) 0.0172(3) Uani 1 1 d .
N3 N -0.06754(12) 0.00807(7) 0.17926(9) 0.0254(3) Uani 1 1 d .
N4 N 0.02159(12) 0.00450(7) 0.29515(10) 0.0251(3) Uani 1 1 d .
O1 O 0.12989(9) 0.39781(6) 0.14887(8) 0.0270(3) Uani 1 1 d .
O2 O -0.14291(10) 0.39602(6) 0.32753(8) 0.0289(3) Uani 1 1 d .
Cu1 Cu -0.007126(15) 0.152725(10) 0.235895(13) 0.01902(7) Uani 1 1 d .

loop_
_atom_site_aniso_label
_atom_site_aniso_U_11
_atom_site_aniso_U_22
_atom_site_aniso_U_33
_atom_site_aniso_U_23
_atom_site_aniso_U_13
_atom_site_aniso_U_12
C1 0.0131(8) 0.0175(8) 0.0157(8) 0.0011(6) 0.0018(6) 0.0006(6)
C2 0.0217(9) 0.0145(8) 0.0185(9) 0.0025(6) -0.0009(7) -0.0033(6)
C3 0.0243(9) 0.0136(8) 0.0225(9) 0.0008(7) 0.0013(7) 0.0008(7)
C4 0.0228(9) 0.0163(8) 0.0206(9) -0.0004(7) 0.0012(7) 0.0041(7)
C5 0.0396(11) 0.0157(9) 0.0400(12) 0.0004(8) 0.0046(9) 0.0007(8)
C6 0.0170(8) 0.0161(8) 0.0182(9) -0.0007(6) 0.0071(6) -0.0036(6)
C7 0.0193(8) 0.0197(9) 0.0231(10) 0.0029(7) 0.0079(7) -0.0014(7)
C8 0.0212(9) 0.0224(9) 0.0336(11) 0.0006(7) 0.0105(8) 0.0030(7)
C9 0.0279(10) 0.0231(9) 0.0287(11) -0.0079(7) 0.0132(8) -0.0047(7)
C10 0.0254(9) 0.0268(9) 0.0197(9) -0.0027(7) 0.0048(7) -0.0074(7)
C11 0.0175(8) 0.0212(9) 0.0205(9) -0.0002(7) 0.0055(7) -0.0051(7)
C12 0.0241(9) 0.0332(10) 0.0232(10) 0.0050(8) 0.0047(7) 0.0065(8)
C13 0.0561(14) 0.0523(14) 0.0281(12) 0.0012(10) -0.0074(10) -0.0204(11)
C14 0.0569(15) 0.0422(13) 0.0591(17) 0.0197(12) -0.0221(13) -0.0016(11)
C15 0.0208(9) 0.0293(10) 0.0219(10) -0.0008(7) 0.0004(7) 0.0003(7)
C16 0.0340(11) 0.0408(12) 0.0478(14) 0.0160(10) 0.0058(10) 0.0057(9)
C17 0.0246(10) 0.0412(12) 0.0568(15) 0.0000(10) -0.0042(10) -0.0021(9)
C18 0.0186(8) 0.0152(8) 0.0208(9) 0.0019(6) 0.0097(7) 0.0043(6)
C19 0.0192(8) 0.0202(9) 0.0226(10) -0.0003(7) 0.0064(7) 0.0060(7)
C20 0.0278(9) 0.0266(9) 0.0190(9) 0.0035(7) 0.0070(7) 0.0072(7)
C21 0.0324(10) 0.0210(9) 0.0293(11) 0.0079(7) 0.0159(8) 0.0056(8)
C22 0.0246(9) 0.0194(9) 0.0336(11) 0.0002(7) 0.0135(8) -0.0015(7)
C23 0.0209(9) 0.0168(8) 0.0241(10) -0.0023(7) 0.0081(7) 0.0030(7)
C24 0.0222(9) 0.0302(10) 0.0234(10) 0.0017(8) 0.0014(7) 0.0003(7)
C25 0.0385(12) 0.0421(12) 0.0488(14) -0.0163(10) 0.0112(10) -0.0094(10)
C26 0.0271(11) 0.0444(13) 0.0544(15) 0.0039(11) -0.0053(10) 0.0029(9)
C27 0.0236(9) 0.0259(9) 0.0248(10) -0.0041(7) 0.0063(7) -0.0024(7)
C28 0.0461(12) 0.0370(12) 0.0331(12) 0.0006(9) -0.0054(9) 0.0086(10)
C29 0.0423(12) 0.0353(12) 0.0459(14) -0.0095(10) -0.0039(10) -0.0074(9)
C30 0.0233(9) 0.0169(8) 0.0246(9) 0.0001(7) 0.0079(7) 0.0015(7)
C31 0.0620(14) 0.0147(9) 0.0311(12) -0.0003(8) 0.0068(10) -0.0068(9)
C32 0.0598(14) 0.0127(9) 0.0349(12) 0.0027(8) 0.0091(10) -0.0002(8)
C33 0.0316(10) 0.0156(8) 0.0245(10) -0.0024(7) 0.0071(7) -0.0025(7)
C34 0.0269(10) 0.0247(9) 0.0290(11) -0.0012(8) 0.0042(8) -0.0058(7)
C35 0.0333(10) 0.0286(10) 0.0279(11) 0.0035(8) 0.0074(8) -0.0050(8)
C36 0.0352(11) 0.0271(10) 0.0307(11) -0.0035(8) 0.0008(8) 0.0013(8)
C37 0.0265(10) 0.0262(10) 0.0416(12) -0.0072(8) 0.0024(8) -0.0043(8)
C38 0.0338(10) 0.0198(9) 0.0366(12) -0.0041(8) 0.0136(8) -0.0066(8)
C39 0.0528(14) 0.0570(15) 0.0378(14) 0.0024(11) -0.0088(11) -0.0026(12)
C40 0.0311(10) 0.0166(8) 0.0250(10) 0.0050(7) 0.0060(7) 0.0008(7)
C41 0.0276(10) 0.0255(9) 0.0305(11) 0.0007(8) 0.0042(8) 0.0078(8)
C42 0.0370(11) 0.0283(10) 0.0305(11) -0.0035(8) 0.0061(8) 0.0052(8)
C43 0.0333(11) 0.0286(10) 0.0323(11) 0.0052(8) 0.0016(8) -0.0014(8)
C44 0.0272(10) 0.0276(10) 0.0422(12) 0.0093(9) 0.0057(9) 0.0056(8)
C45 0.0349(11) 0.0209(9) 0.0333(11) 0.0039(8) 0.0112(8) 0.0084(8)
C46 0.0476(14) 0.0546(14) 0.0410(14) 0.0001(11) -0.0084(11) 0.0009(11)
N1 0.0178(7) 0.0153(7) 0.0167(7) -0.0003(5) 0.0049(5) 0.0000(5)
N2 0.0189(7) 0.0150(7) 0.0185(8) 0.0006(5) 0.0062(5) 0.0011(5)
N3 0.0371(9) 0.0147(7) 0.0252(9) -0.0001(6) 0.0073(7) -0.0035(6)
N4 0.0359(9) 0.0144(7) 0.0257(8) 0.0006(6) 0.0072(6) 0.0026(6)
O1 0.0295(7) 0.0212(6) 0.0313(8) 0.0025(5) 0.0096(6) -0.0082(5)
O2 0.0323(7) 0.0212(6) 0.0347(8) -0.0018(5) 0.0134(6) 0.0079(5)
Cu1 0.02233(12) 0.01225(11) 0.02295(12) 0.00035(8) 0.00500(8) 0.00026(8)

loop_
_atom_type_symbol
_atom_type_description
_atom_type_scat_dispersion_real
_atom_type_scat_dispersion_imag
_atom_type_scat_source
C C 0.0033 0.0016 'International Tables Vol C Tables 4.2.6.8 and 6.1.1.4'
H H 0 0 'International Tables Vol C Tables 4.2.6.8 and 6.1.1.4'
N N 0.0061 0.0033 'International Tables Vol C Tables 4.2.6.8 and 6.1.1.4'
O O 0.0106 0.006 'International Tables Vol C Tables 4.2.6.8 and 6.1.1.4'
Cu Cu 0.3201 1.2651 'International Tables Vol C Tables 4.2.6.8 and 6.1.1.4'

loop_
_geom_angle_atom_site_label_1
_geom_angle_atom_site_label_2
_geom_angle_atom_site_label_3
_geom_angle
N2 C1 N1 115.59(14)
N2 C1 Cu1 121.78(11)
N1 C1 Cu1 122.63(11)
O1 C2 C3 127.92(15)
O1 C2 N1 116.82(15)
C3 C2 N1 115.22(14)
C4 C3 C2 122.10(15)
C4 C3 C5 118.95(15)
C2 C3 C5 118.95(15)
O2 C4 C3 128.10(16)
O2 C4 N2 116.84(15)
C3 C4 N2 115.01(14)
C3 C5 H5A 109.5
C3 C5 H5B 109.5
H5A C5 H5B 109.5
C3 C5 H5C 109.5
H5A C5 H5C 109.5
H5B C5 H5C 109.5
C11 C6 C7 122.61(15)
C11 C6 N1 117.47(14)
C7 C6 N1 119.87(14)
C8 C7 C6 117.03(16)
C8 C7 C12 120.51(15)
C6 C7 C12 122.29(15)
C9 C8 C7 121.60(16)
C9 C8 H8 119.2
C7 C8 H8 119.2
C8 C9 C10 119.98(16)
C8 C9 H9 120
C10 C9 H9 120
C9 C10 C11 121.27(17)
C9 C10 H10 119.4
C11 C10 H10 119.4
C10 C11 C6 117.41(15)
C10 C11 C15 120.30(16)
C6 C11 C15 122.28(15)
C14 C12 C7 113.39(17)
C14 C12 C13 110.53(17)
C7 C12 C13 109.33(15)
C14 C12 H12 107.8
C7 C12 H12 107.8
C13 C12 H12 107.8
C12 C13 H13A 109.5
C12 C13 H13B 109.5
H13A C13 H13B 109.5
C12 C13 H13C 109.5
H13A C13 H13C 109.5
H13B C13 H13C 109.5
C12 C14 H14A 109.5
C12 C14 H14B 109.5
H14A C14 H14B 109.5
C12 C14 H14C 109.5
H14A C14 H14C 109.5
H14B C14 H14C 109.5
C17 C15 C11 111.75(15)
C17 C15 C16 111.18(17)
C11 C15 C16 111.78(15)
C17 C15 H15 107.3
C11 C15 H15 107.3
C16 C15 H15 107.3
C15 C16 H16A 109.5
C15 C16 H16B 109.5
H16A C16 H16B 109.5
C15 C16 H16C 109.5
H16A C16 H16C 109.5
H16B C16 H16C 109.5
C15 C17 H17A 109.5
C15 C17 H17B 109.5
H17A C17 H17B 109.5
C15 C17 H17C 109.5
H17A C17 H17C 109.5
H17B C17 H17C 109.5
C19 C18 C23 122.49(15)
C19 C18 N2 117.37(14)
C23 C18 N2 120.08(15)
C20 C19 C18 117.48(16)
C20 C19 C24 119.99(16)
C18 C19 C24 122.52(15)
C21 C20 C19 121.48(17)
C21 C20 H20 119.3
C19 C20 H20 119.3
C20 C21 C22 119.90(16)
C20 C21 H21 120.1
C22 C21 H21 120.1
C21 C22 C23 121.43(17)
C21 C22 H22 119.3
C23 C22 H22 119.3
C22 C23 C18 117.18(16)
C22 C23 C27 121.12(16)
C18 C23 C27 121.57(15)
C26 C24 C19 111.71(15)
C26 C24 C25 111.36(17)
C19 C24 C25 111.14(15)
C26 C24 H24 107.5
C19 C24 H24 107.5
C25 C24 H24 107.5
C24 C25 H25A 109.5
C24 C25 H25B 109.5
H25A C25 H25B 109.5
C24 C25 H25C 109.5
H25A C25 H25C 109.5
H25B C25 H25C 109.5
C24 C26 H26A 109.5
C24 C26 H26B 109.5
H26A C26 H26B 109.5
C24 C26 H26C 109.5
H26A C26 H26C 109.5
H26B C26 H26C 109.5
C23 C27 C29 113.79(16)
C23 C27 C28 109.06(15)
C29 C27 C28 110.46(17)
C23 C27 H27 107.8
C29 C27 H27 107.8
C28 C27 H27 107.8
C27 C28 H28A 109.5
C27 C28 H28B 109.5
H28A C28 H28B 109.5
C27 C28 H28C 109.5
H28A C28 H28C 109.5
H28B C28 H28C 109.5
C27 C29 H29A 109.5
C27 C29 H29B 109.5
H29A C29 H29B 109.5
C27 C29 H29C 109.5
H29A C29 H29C 109.5
H29B C29 H29C 109.5
N4 C30 N3 103.61(14)
N4 C30 Cu1 128.42(13)
N3 C30 Cu1 127.85(13)
C32 C31 N3 106.95(16)
C32 C31 H31 126.5
N3 C31 H31 126.5
C31 C32 N4 106.90(16)
C31 C32 H32 126.6
N4 C32 H32 126.6
C34 C33 C38 120.96(18)
C34 C33 N3 119.78(16)
C38 C33 N3 119.11(16)
C35 C34 C33 118.72(17)
C35 C34 H34 120.6
C33 C34 H34 120.6
C34 C35 C36 121.95(17)
C34 C35 H35 119
C36 C35 H35 119
C37 C36 C35 117.77(18)
C37 C36 C39 121.16(18)
C35 C36 C39 121.06(18)
C38 C37 C36 121.63(18)
C38 C37 H37 119.2
C36 C37 H37 119.2
C37 C38 C33 118.92(17)
C37 C38 H38 120.5
C33 C38 H38 120.5
C36 C39 H39A 109.5
C36 C39 H39B 109.5
H39A C39 H39B 109.5
C36 C39 H39C 109.5
H39A C39 H39C 109.5
H39B C39 H39C 109.5
C45 C40 C41 120.89(17)
C45 C40 N4 119.02(16)
C41 C40 N4 120.04(16)
C42 C41 C40 118.78(17)
C42 C41 H41 120.6
C40 C41 H41 120.6
C41 C42 C43 121.68(18)
C41 C42 H42 119.2
C43 C42 H42 119.2
C42 C43 C44 118.01(18)
C42 C43 C46 121.16(19)
C44 C43 C46 120.83(18)
C45 C44 C43 121.27(17)
C45 C44 H44 119.4
C43 C44 H44 119.4
C44 C45 C40 119.33(17)
C44 C45 H45 120.3
C40 C45 H45 120.3
C43 C46 H46A 109.5
C43 C46 H46B 109.5
H46A C46 H46B 109.5
C43 C46 H46C 109.5
H46A C46 H46C 109.5
H46B C46 H46C 109.5
C1 N1 C2 125.07(13)
C1 N1 C6 116.79(13)
C2 N1 C6 118.06(13)
C1 N2 C18 116.92(13)
C1 N2 C4 125.18(13)
C18 N2 C4 117.70(13)
C30 N3 C31 111.20(16)
C30 N3 C33 126.35(14)
C31 N3 C33 122.27(15)
C30 N4 C32 111.33(16)
C30 N4 C40 125.81(15)
C32 N4 C40 122.85(15)
C30 Cu1 C1 176.90(7)

loop_
_geom_bond_atom_site_label_1
_geom_bond_atom_site_label_2
_geom_bond_distance
C1 N2 1.347(2)
C1 N1 1.348(2)
C1 Cu1 1.9247(16)
C2 O1 1.238(2)
C2 C3 1.401(2)
C2 N1 1.449(2)
C3 C4 1.401(2)
C3 C5 1.504(2)
C4 O2 1.238(2)
C4 N2 1.452(2)
C5 H5A 0.96
C5 H5B 0.96
C5 H5C 0.96
C6 C11 1.399(2)
C6 C7 1.403(2)
C6 N1 1.450(2)
C7 C8 1.395(2)
C7 C12 1.522(3)
C8 C9 1.377(3)
C8 H8 0.93
C9 C10 1.381(3)
C9 H9 0.93
C10 C11 1.394(2)
C10 H10 0.93
C11 C15 1.521(2)
C12 C14 1.518(3)
C12 C13 1.524(3)
C12 H12 0.98
C13 H13A 0.96
C13 H13B 0.96
C13 H13C 0.96
C14 H14A 0.96
C14 H14B 0.96
C14 H14C 0.96
C15 C17 1.521(3)
C15 C16 1.526(3)
C15 H15 0.98
C16 H16A 0.96
C16 H16B 0.96
C16 H16C 0.96
C17 H17A 0.96
C17 H17B 0.96
C17 H17C 0.96
C18 C19 1.399(2)
C18 C23 1.406(2)
C18 N2 1.451(2)
C19 C20 1.393(2)
C19 C24 1.522(2)
C20 C21 1.380(3)
C20 H20 0.93
C21 C22 1.381(3)
C21 H21 0.93
C22 C23 1.397(2)
C22 H22 0.93
C23 C27 1.521(3)
C24 C26 1.520(3)
C24 C25 1.526(3)
C24 H24 0.98
C25 H25A 0.96
C25 H25B 0.96
C25 H25C 0.96
C26 H26A 0.96
C26 H26B 0.96
C26 H26C 0.96
C27 C29 1.523(3)
C27 C28 1.529(3)
C27 H27 0.98
C28 H28A 0.96
C28 H28B 0.96
C28 H28C 0.96
C29 H29A 0.96
C29 H29B 0.96
C29 H29C 0.96
C30 N4 1.359(2)
C30 N3 1.365(2)
C30 Cu1 1.9053(17)
C31 C32 1.335(3)
C31 N3 1.385(2)
C31 H31 0.93
C32 N4 1.386(2)
C32 H32 0.93
C33 C34 1.385(2)
C33 C38 1.386(3)
C33 N3 1.437(2)
C34 C35 1.381(3)
C34 H34 0.93
C35 C36 1.389(3)
C35 H35 0.93
C36 C37 1.389(3)
C36 C39 1.507(3)
C37 C38 1.383(3)
C37 H37 0.93
C38 H38 0.93
C39 H39A 0.96
C39 H39B 0.96
C39 H39C 0.96
C40 C45 1.382(3)
C40 C41 1.386(3)
C40 N4 1.437(2)
C41 C42 1.382(3)
C41 H41 0.93
C42 C43 1.390(3)
C42 H42 0.93
C43 C44 1.391(3)
C43 C46 1.509(3)
C44 C45 1.380(3)
C44 H44 0.93
C45 H45 0.93
C46 H46A 0.96
C46 H46B 0.96
C46 H46C 0.96
